data_1540035
loop_
_publ_author_name
'Nakatake, Daiki'
'Yokote, Yuki'
'Matsushima, Yoshimasa'
'Yazaki, Ryo'
'Ohshima, Takashi'

_publ_section_title
;
 A highly stable but highly reactive zinc catalyst for transesterification
 supported by a bis(imidazole) ligand
;
_journal_issue 6
_journal_name_full 'Green Chem.'
_journal_page_first 1524
_journal_paper_doi 10.1039/C5GC02056E
_journal_volume 18
_journal_year 2016
_chemical_formula_moiety 'C40 H44 F6 N8 O4 Zn'
_chemical_formula_sum 'C40 H44 F6 N8 O4 Zn'
_chemical_formula_weight 880.21
_space_group_crystal_system monoclinic
_space_group_IT_number 14
_space_group_name_Hall '-P 2yn'
_space_group_name_H-M_alt 'P 1 21/n 1'
_symmetry_space_group_name_Hall '-P 2yn'
_symmetry_space_group_name_H-M 'P 1 21/n 1'
_atom_sites_solution_hydrogens geom
_atom_sites_solution_primary direct
_atom_sites_solution_secondary difmap
_audit_update_record
;
2015-09-01 deposited with the CCDC.
2015-10-14 downloaded from the CCDC.
;
_cell_angle_alpha 90.0000
_cell_angle_beta 103.2940(10)
_cell_angle_gamma 90.0000
_cell_formula_units_Z 2
_cell_length_a 14.5768(12)
_cell_length_b 8.9341(7)
_cell_length_c 15.9047(13)
_cell_measurement_temperature 296
_cell_volume 2015.8(3)
_computing_cell_refinement Unknown
_computing_data_collection Unknown
_computing_data_reduction Unknown
_computing_molecular_graphics 'CrystalStructure 4.1'
_computing_publication_material 'CrystalStructure 4.1 (Rigaku, 2014)'
_computing_structure_refinement 'SHELXL97 (Sheldrick, 2008)'
_computing_structure_solution 'SIR92 (Altomare, et al., 1994)'
_diffrn_ambient_temperature 296
_diffrn_measured_fraction_theta_full 0.995
_diffrn_measured_fraction_theta_max 0.986
_diffrn_measurement_device_type 'Unknown CCD'
_diffrn_measurement_method \w
_diffrn_radiation_type 'Mo K\a'
_diffrn_radiation_wavelength 0.71075
_diffrn_reflns_av_R_equivalents 0.0164
_diffrn_reflns_Laue_measured_fraction_full 0.995
_diffrn_reflns_Laue_measured_fraction_max 0.986
_diffrn_reflns_limit_h_max 18
_diffrn_reflns_limit_h_min -12
_diffrn_reflns_limit_k_max 11
_diffrn_reflns_limit_k_min -10
_diffrn_reflns_limit_l_max 18
_diffrn_reflns_limit_l_min -20
_diffrn_reflns_number 10687
_diffrn_reflns_point_group_measured_fraction_full 0.995
_diffrn_reflns_point_group_measured_fraction_max 0.986
_diffrn_reflns_theta_full 25.242
_diffrn_reflns_theta_max 26.987
_diffrn_reflns_theta_min 1.710
_diffrn_standards_number 0
_exptl_absorpt_coefficient_mu 0.689
_exptl_absorpt_correction_type none
_exptl_crystal_colour colorless
_exptl_crystal_density_diffrn 1.450
_exptl_crystal_density_method 'not measured'
_exptl_crystal_description plate
_exptl_crystal_F_000 912.00
_exptl_crystal_size_max 0.300
_exptl_crystal_size_mid 0.300
_exptl_crystal_size_min 0.300
_refine_diff_density_max 1.15
_refine_diff_density_min -1.07
_refine_ls_extinction_method none
_refine_ls_goodness_of_fit_ref 1.060
_refine_ls_hydrogen_treatment refxyz
_refine_ls_number_parameters 356
_refine_ls_number_reflns 4345
_refine_ls_number_restraints 0
_refine_ls_R_factor_all 0.0386
_refine_ls_R_factor_gt 0.0370
_refine_ls_shift/su_max 0.002
_refine_ls_structure_factor_coef Fsqd
_refine_ls_weighting_details 'w = 1/[\s^2^(Fo^2^)+(0.0558P)^2^+2.0214P] where P=(Fo^2^+2Fc^2^)/3'
_refine_ls_weighting_scheme calc
_refine_ls_wR_factor_gt 0.1000
_refine_ls_wR_factor_ref 0.1020
_reflns_number_gt 4135
_reflns_number_total 4345
_reflns_threshold_expression F^2^>2.0\s(F^2^)
_cod_data_source_file c5gc02056e3.cif
_cod_data_source_block ykt180_1_0m_1
_cod_depositor_comments 'Adding full bibliography for 1540034--1540036.cif.'
_cod_database_code 1540035

loop_
_symmetry_equiv_pos_site_id
_space_group_symop_operation_xyz
1 +X,+Y,+Z
2 1/2-X,1/2+Y,1/2-Z
3 -X,-Y,-Z
4 1/2+X,1/2-Y,1/2+Z

loop_
_atom_site_label
_atom_site_type_symbol
_atom_site_fract_x
_atom_site_fract_y
_atom_site_fract_z
_atom_site_U_iso_or_equiv
_atom_site_adp_type
_atom_site_occupancy
_atom_site_site_symmetry_multiplicity
_atom_site_calc_flag
Zn1 Zn 1.0 0.0 0.0 0.01293(10) Uani 1 2 d
F4 F 1.35139(10) 0.03211(18) 0.21952(9) 0.0430(3) Uani 1 4 d
F5 F 1.22639(12) 0.1291(4) 0.23766(12) 0.1209(13) Uani 1 4 d
F20 F 1.31081(19) 0.2451(2) 0.16892(15) 0.1032(10) Uani 1 4 d
O9 O 1.13573(9) 0.04081(16) 0.08508(8) 0.0212(3) Uani 1 4 d
O28 O 1.27337(11) 0.01122(18) 0.04457(10) 0.0312(3) Uani 1 4 d
N6 N 0.96249(10) -0.10097(16) 0.10820(9) 0.0152(3) Uani 1 4 d
N7 N 0.95567(10) 0.21600(16) 0.03532(9) 0.0164(3) Uani 1 4 d
N8 N 0.88031(10) 0.43147(16) 0.02876(9) 0.0165(3) Uani 1 4 d
N31 N 0.88161(10) -0.18632(17) 0.19919(9) 0.0169(3) Uani 1 4 d
C2 C 0.90257(11) 0.13579(18) 0.39394(11) 0.0151(3) Uani 1 4 d
C3 C 0.81736(11) -0.07365(19) 0.31481(11) 0.0152(3) Uani 1 4 d
C11 C 0.97416(12) -0.22667(19) 0.23179(11) 0.0180(3) Uani 1 4 d
C12 C 0.88985(12) 0.0306(2) 0.32726(11) 0.0153(3) Uani 1 4 d
C13 C 0.87923(12) 0.29078(19) -0.00280(11) 0.0167(3) Uani 1 4 d
C14 C 0.75333(11) -0.07149(19) 0.36815(11) 0.0154(3) Uani 1 4 d
C15 C 0.83728(12) 0.13794(19) 0.44586(11) 0.0167(3) Uani 1 4 d
C16 C 0.87812(12) -0.10912(19) 0.12533(11) 0.0164(3) Uani 1 4 d
C17 C 0.80696(13) -0.1942(2) 0.24626(12) 0.0206(4) Uani 1 4 d
C18 C 1.00776(12) 0.3134(2) 0.09506(11) 0.0190(3) Uani 1 4 d
C19 C 0.76280(12) 0.0353(2) 0.43300(11) 0.0158(3) Uani 1 4 d
C21 C 0.96185(13) 0.4467(2) 0.09173(12) 0.0205(3) Uani 1 4 d
C22 C 1.02301(12) -0.17361(19) 0.17496(11) 0.0169(3) Uani 1 4 d
C23 C 0.98541(12) 0.24608(19) 0.40722(11) 0.0179(3) Uani 1 4 d
C24 C 0.80417(13) 0.5407(2) 0.00658(12) 0.0196(3) Uani 1 4 d
C25 C 1.22301(12) 0.0459(2) 0.09403(12) 0.0180(3) Uani 1 4 d
C26 C 1.01888(15) 0.2886(3) 0.50249(13) 0.0272(4) Uani 1 4 d
C27 C 0.95335(15) 0.3878(2) 0.35399(14) 0.0279(4) Uani 1 4 d
C29 C 1.06989(14) 0.1790(3) 0.37762(17) 0.0343(5) Uani 1 4 d
C30 C 1.27640(14) 0.1090(3) 0.18216(14) 0.0318(5) Uani 1 4 d
H10 H 0.7047(15) -0.143(2) 0.3589(13) 0.017(5) Uiso 1 4 d
H32 H 0.8413(15) 0.205(3) 0.4918(14) 0.020(5) Uiso 1 4 d
H33 H 0.9292(16) 0.029(2) 0.2905(14) 0.015(5) Uiso 1 4 d
H34 H 0.8311(16) 0.642(3) 0.0060(14) 0.022(5) Uiso 1 4 d
H35 H 0.7706(18) 0.522(3) -0.0513(17) 0.024(6) Uiso 1 4 d
H36 H 0.8289(15) 0.255(2) -0.0463(14) 0.016(5) Uiso 1 4 d
H37 H 1.0646(18) 0.286(3) 0.1293(16) 0.028(6) Uiso 1 4 d
H38 H 0.9757(17) 0.535(3) 0.1206(16) 0.024(6) Uiso 1 4 d
H39 H 1.0870(17) -0.178(3) 0.1777(15) 0.025(6) Uiso 1 4 d
H40 H 0.8246(16) -0.073(3) 0.0926(14) 0.017(5) Uiso 1 4 d
H41 H 0.9927(17) -0.276(3) 0.2862(16) 0.028(6) Uiso 1 4 d
H42 H 0.8113(16) -0.294(3) 0.2738(15) 0.024(6) Uiso 1 4 d
H43 H 0.7452(17) -0.182(3) 0.2007(15) 0.026(6) Uiso 1 4 d
H44 H 1.0717(19) 0.354(3) 0.5097(16) 0.034(7) Uiso 1 4 d
H45 H 1.0356(19) 0.201(3) 0.5321(17) 0.033(6) Uiso 1 4 d
H46 H 0.9708(18) 0.342(3) 0.5219(16) 0.028(6) Uiso 1 4 d
H47 H 1.1252(18) 0.247(3) 0.3932(16) 0.028(6) Uiso 1 4 d
H48 H 1.0552(18) 0.166(3) 0.3142(18) 0.036(7) Uiso 1 4 d
H49 H 1.091(2) 0.076(3) 0.4081(18) 0.042(7) Uiso 1 4 d
H50 H 1.0075(19) 0.460(3) 0.3618(17) 0.031(6) Uiso 1 4 d
H51 H 0.9300(19) 0.364(3) 0.2925(18) 0.037(7) Uiso 1 4 d
H52 H 0.9023(18) 0.439(3) 0.3754(16) 0.030(6) Uiso 1 4 d

loop_
_atom_site_aniso_label
_atom_site_aniso_U_11
_atom_site_aniso_U_22
_atom_site_aniso_U_33
_atom_site_aniso_U_12
_atom_site_aniso_U_13
_atom_site_aniso_U_23
Zn1 0.01078(15) 0.01431(16) 0.01450(15) 0.00093(9) 0.00456(10) -0.00023(9)
F4 0.0323(7) 0.0550(9) 0.0326(7) 0.0133(6) -0.0115(6) -0.0019(6)
F5 0.0332(9) 0.277(4) 0.0476(10) 0.0193(15) -0.0006(8) -0.0853(17)
F20 0.131(2) 0.0383(10) 0.0940(15) -0.0259(11) -0.0698(15) 0.0021(10)
O9 0.0132(6) 0.0263(7) 0.0231(7) -0.0021(5) 0.0020(5) -0.0011(5)
O28 0.0194(7) 0.0477(10) 0.0274(8) 0.0072(6) 0.0076(6) -0.0004(6)
N6 0.0133(6) 0.0164(7) 0.0162(7) 0.0005(5) 0.0042(5) -0.0004(5)
N7 0.0157(7) 0.0171(7) 0.0180(7) 0.0002(5) 0.0070(5) -0.0011(5)
N8 0.0173(7) 0.0148(7) 0.0206(7) 0.0013(6) 0.0111(6) -0.0004(5)
N31 0.0160(7) 0.0182(7) 0.0180(7) -0.0032(6) 0.0073(5) -0.0038(6)
C2 0.0132(7) 0.0135(7) 0.0180(8) -0.0005(6) 0.0026(6) 0.0026(6)
C3 0.0140(7) 0.0164(8) 0.0157(8) -0.0006(6) 0.0044(6) 0.0003(6)
C11 0.0202(8) 0.0165(8) 0.0180(8) 0.0011(6) 0.0058(7) 0.0001(6)
C12 0.0128(7) 0.0169(7) 0.0173(8) -0.0006(6) 0.0059(6) 0.0012(6)
C13 0.0166(8) 0.0168(8) 0.0187(8) 0.0005(6) 0.0083(6) -0.0015(6)
C14 0.0132(7) 0.0156(8) 0.0185(8) -0.0027(6) 0.0055(6) 0.0000(6)
C15 0.0188(8) 0.0147(8) 0.0178(8) -0.0010(6) 0.0061(6) -0.0017(6)
C16 0.0144(8) 0.0186(8) 0.0163(8) -0.0003(6) 0.0035(6) -0.0030(6)
C17 0.0186(8) 0.0238(9) 0.0227(9) -0.0076(7) 0.0117(7) -0.0064(7)
C18 0.0159(8) 0.0221(9) 0.0200(8) -0.0014(7) 0.0062(7) -0.0033(7)
C19 0.0167(8) 0.0155(7) 0.0170(8) 0.0004(7) 0.0072(6) 0.0017(6)
C21 0.0193(8) 0.0197(9) 0.0247(9) -0.0031(7) 0.0097(7) -0.0060(7)
C22 0.0152(8) 0.0173(8) 0.0189(8) 0.0024(6) 0.0054(6) -0.0000(6)
C23 0.0161(8) 0.0169(8) 0.0211(8) -0.0045(6) 0.0049(6) -0.0008(6)
C24 0.0220(9) 0.0163(8) 0.0242(9) 0.0051(7) 0.0130(7) 0.0040(7)
C25 0.0145(8) 0.0167(8) 0.0215(9) 0.0011(6) 0.0015(6) 0.0005(7)
C26 0.0266(10) 0.0302(11) 0.0222(10) -0.0111(9) 0.0002(7) -0.0002(8)
C27 0.0303(10) 0.0212(9) 0.0295(10) -0.0095(8) 0.0009(8) 0.0058(8)
C29 0.0179(9) 0.0327(11) 0.0561(14) -0.0098(8) 0.0164(9) -0.0158(10)
C30 0.0189(9) 0.0371(11) 0.0349(11) 0.0043(8) -0.0034(8) -0.0134(9)

loop_
_atom_type_symbol
_atom_type_description
_atom_type_scat_dispersion_real
_atom_type_scat_dispersion_imag
_atom_type_scat_source
C C 0.0033 0.0016
;
International Tables for Crystallography
(Vol. C, Tables 4.2.6.8 and 6.1.1.4)
;
H H 0.0000 0.0000
;
International Tables for Crystallography
(Vol. C, Table 6.1.1.4)
;
N N 0.0061 0.0033
;
International Tables for Crystallography
(Vol. C, Tables 4.2.6.8 and 6.1.1.4)
;
O O 0.0106 0.0060
;
International Tables for Crystallography
(Vol. C, Tables 4.2.6.8 and 6.1.1.4)
;
F F 0.0171 0.0103
;
International Tables for Crystallography
(Vol. C, Tables 4.2.6.8 and 6.1.1.4)
;
Zn Zn 0.2839 1.4301
;
International Tables for Crystallography
(Vol. C, Tables 4.2.6.8 and 6.1.1.4)
;

loop_
_geom_angle_atom_site_label_1
_geom_angle_atom_site_label_2
_geom_angle_atom_site_label_3
_geom_angle
_geom_angle_publ_flag
_geom_angle_site_symmetry_1
_geom_angle_site_symmetry_3
O9 Zn1 O9 180.00(8) yes . 3_755
O9 Zn1 N6 86.18(5) yes . .
O9 Zn1 N6 93.82(5) yes . 3_755
O9 Zn1 N7 88.38(5) yes . .
O9 Zn1 N7 91.62(5) yes . 3_755
O9 Zn1 N6 93.82(5) yes 3_755 .
O9 Zn1 N6 86.18(5) yes 3_755 3_755
O9 Zn1 N7 91.62(5) yes 3_755 .
O9 Zn1 N7 88.38(5) yes 3_755 3_755
N6 Zn1 N6 180.00(8) yes . 3_755
N6 Zn1 N7 91.19(6) yes . .
N6 Zn1 N7 88.81(6) yes . 3_755
N6 Zn1 N7 88.81(6) yes 3_755 .
N6 Zn1 N7 91.19(6) yes 3_755 3_755
N7 Zn1 N7 180.00(8) yes . 3_755
Zn1 O9 C25 147.36(13) yes . .
Zn1 N6 C16 128.02(11) yes . .
Zn1 N6 C22 125.91(12) yes . .
C16 N6 C22 106.06(15) yes . .
Zn1 N7 C13 127.33(11) yes . .
Zn1 N7 C18 126.49(11) yes . .
C13 N7 C18 105.65(14) yes . .
C13 N8 C21 107.28(14) yes . .
C13 N8 C24 126.06(13) yes . .
C21 N8 C24 126.35(15) yes . .
C11 N31 C16 107.35(15) yes . .
C11 N31 C17 125.20(14) yes . .
C16 N31 C17 125.95(14) yes . .
C12 C2 C15 117.95(15) yes . .
C12 C2 C23 119.94(16) yes . .
C15 C2 C23 122.10(15) yes . .
C12 C3 C14 119.77(16) yes . .
C12 C3 C17 121.77(17) yes . .
C14 C3 C17 118.43(15) yes . .
N31 C11 C22 106.03(14) yes . .
C2 C12 C3 121.56(17) yes . .
N7 C13 N8 111.30(14) yes . .
C3 C14 C19 119.60(15) yes . .
C2 C15 C19 121.06(16) yes . .
N6 C16 N31 110.86(14) yes . .
N31 C17 C3 111.87(15) yes . .
N7 C18 C21 109.70(14) yes . .
C14 C19 C15 120.00(17) yes . .
C14 C19 C24 121.51(16) yes . 2_645
C15 C19 C24 118.45(16) yes . 2_645
N8 C21 C18 106.07(15) yes . .
N6 C22 C11 109.68(15) yes . .
C2 C23 C26 110.94(16) yes . .
C2 C23 C27 108.87(14) yes . .
C2 C23 C29 111.57(15) yes . .
C26 C23 C27 109.22(16) yes . .
C26 C23 C29 107.74(15) yes . .
C27 C23 C29 108.45(17) yes . .
N8 C24 C19 112.93(15) yes . 2_655
O9 C25 O28 131.25(17) yes . .
O9 C25 C30 113.84(17) yes . .
O28 C25 C30 114.90(16) yes . .
F4 C30 F5 108.0(2) yes . .
F4 C30 F20 103.98(19) yes . .
F4 C30 C25 114.38(18) yes . .
F5 C30 F20 105.8(3) yes . .
F5 C30 C25 115.40(18) yes . .
F20 C30 C25 108.38(19) yes . .
N31 C11 H41 120.8(16) no . .
C22 C11 H41 133.1(15) no . .
C2 C12 H33 120.3(13) no . .
C3 C12 H33 118.1(13) no . .
N7 C13 H36 126.8(14) no . .
N8 C13 H36 121.9(14) no . .
C3 C14 H10 118.7(14) no . .
C19 C14 H10 121.7(14) no . .
C2 C15 H32 122.7(15) no . .
C19 C15 H32 116.2(15) no . .
N6 C16 H40 126.1(16) no . .
N31 C16 H40 123.0(16) no . .
N31 C17 H42 107.0(15) no . .
N31 C17 H43 105.7(15) no . .
C3 C17 H42 109.7(14) no . .
C3 C17 H43 111.2(14) no . .
H42 C17 H43 111.3(19) no . .
N7 C18 H37 121.7(16) no . .
C21 C18 H37 128.6(16) no . .
N8 C21 H38 120.4(15) no . .
C18 C21 H38 133.5(15) no . .
N6 C22 H39 121.0(15) no . .
C11 C22 H39 129.2(15) no . .
N8 C24 H34 109.4(13) no . .
N8 C24 H35 108.1(15) no . .
C19 C24 H34 110.5(15) no 2_655 .
C19 C24 H35 110.1(17) no 2_655 .
H34 C24 H35 105.5(19) no . .
C23 C26 H44 109.7(16) no . .
C23 C26 H45 106.3(16) no . .
C23 C26 H46 110.7(14) no . .
H44 C26 H45 111(2) no . .
H44 C26 H46 106(2) no . .
H45 C26 H46 113(2) no . .
C23 C27 H50 109.3(15) no . .
C23 C27 H51 111.2(16) no . .
C23 C27 H52 110.4(15) no . .
H50 C27 H51 110(2) no . .
H50 C27 H52 107(2) no . .
H51 C27 H52 109(2) no . .
C23 C29 H47 110.2(16) no . .
C23 C29 H48 110.9(16) no . .
C23 C29 H49 111.6(18) no . .
H47 C29 H48 107(2) no . .
H47 C29 H49 107(2) no . .
H48 C29 H49 110(2) no . .

loop_
_geom_bond_atom_site_label_1
_geom_bond_atom_site_label_2
_geom_bond_distance
_geom_bond_publ_flag
_geom_bond_site_symmetry_2
Zn1 O9 2.1557(12) yes .
Zn1 O9 2.1557(12) yes 3_755
Zn1 N6 2.1229(15) yes .
Zn1 N6 2.1229(15) yes 3_755
Zn1 N7 2.1504(15) yes .
Zn1 N7 2.1504(15) yes 3_755
F4 C30 1.312(2) yes .
F5 C30 1.280(3) yes .
F20 C30 1.350(3) yes .
O9 C25 1.248(2) yes .
O28 C25 1.232(3) yes .
N6 C16 1.321(2) yes .
N6 C22 1.377(2) yes .
N7 C13 1.321(2) yes .
N7 C18 1.380(2) yes .
N8 C13 1.352(2) yes .
N8 C21 1.374(2) yes .
N8 C24 1.459(2) yes .
N31 C11 1.377(2) yes .
N31 C16 1.353(2) yes .
N31 C17 1.457(3) yes .
C2 C12 1.397(2) yes .
C2 C15 1.396(3) yes .
C2 C23 1.535(2) yes .
C3 C12 1.388(2) yes .
C3 C14 1.398(3) yes .
C3 C17 1.515(3) yes .
C11 C22 1.358(3) yes .
C14 C19 1.389(2) yes .
C15 C19 1.400(2) yes .
C18 C21 1.362(3) yes .
C19 C24 1.520(3) yes 2_645
C23 C26 1.529(3) yes .
C23 C27 1.535(3) yes .
C23 C29 1.538(3) yes .
C25 C30 1.545(3) yes .
C11 H41 0.95(2) no .
C12 H33 0.91(3) no .
C13 H36 0.94(2) no .
C14 H10 0.94(2) no .
C15 H32 0.94(2) no .
C16 H40 0.89(2) no .
C17 H42 0.99(2) no .
C17 H43 1.02(2) no .
C18 H37 0.91(2) no .
C21 H38 0.91(2) no .
C22 H39 0.92(3) no .
C24 H34 0.99(2) no .
C24 H35 0.95(2) no .
C26 H44 0.95(3) no .
C26 H45 0.92(3) no .
C26 H46 0.96(3) no .
C27 H50 1.00(3) no .
C27 H51 0.98(3) no .
C27 H52 1.00(3) no .
C29 H47 1.00(2) no .
C29 H48 0.99(3) no .
C29 H49 1.05(3) no .

loop_
_geom_contact_atom_site_label_1
_geom_contact_atom_site_label_2
_geom_contact_distance
_geom_contact_publ_flag
_geom_contact_site_symmetry_2
Zn1 C13 3.1327(17) no 3_755
Zn1 C16 3.1159(19) no 3_755
Zn1 C18 3.1713(19) no 3_755
Zn1 C22 3.1357(17) no 3_755
Zn1 C25 3.2766(16) no 3_755
F4 O9 3.3718(18) no .
F4 O28 2.760(2) no .
F5 O9 2.605(2) no .
F5 O28 3.461(3) no .
F5 C29 3.563(3) no .
F20 O9 3.171(3) no .
F20 O28 2.842(3) no .
O9 C13 3.226(2) no 3_755
O9 C16 3.362(2) no 3_755
O9 C18 3.094(2) no .
O9 C22 3.081(2) no .
O28 C13 3.463(2) no 3_755
O28 C16 3.194(2) no 3_755
N6 C13 3.576(2) no 3_755
N6 C17 3.598(3) no .
N7 C16 3.537(2) no .
N7 C22 3.450(2) no 3_755
N8 C14 2.820(2) no 2_655
N31 C12 2.794(2) no .
C2 C14 2.814(2) no .
C3 C11 3.198(3) no .
C3 C15 2.779(2) no .
C3 C16 3.346(3) no .
C11 C12 3.156(3) no .
C12 C16 3.413(3) no .
C12 C19 2.774(3) no .
C12 C27 3.322(3) no .
C12 C29 2.884(3) no .
C13 C14 3.426(3) no 2_655
C13 C19 3.369(3) no 2_655
C13 C22 3.524(3) no 3_755
C13 C25 3.518(2) no 3_755
C14 C21 3.346(3) no 2_645
C15 C26 2.921(3) no .
C15 C27 3.334(3) no .
C16 C25 3.507(2) no 3_755
C17 C22 3.589(3) no .
C19 C21 3.303(3) no 2_645
F4 C11 3.287(2) no 2_755
F4 C22 3.416(2) no 2_755
F4 C27 3.558(3) no 2_745
F20 C11 3.179(3) no 2_755
F20 C22 3.130(3) no 2_755
F20 C24 3.480(3) no 3_765
N8 C21 3.490(3) no 3_765
C11 F4 3.287(2) no 2_745
C11 F20 3.179(3) no 2_745
C21 N8 3.490(3) no 3_765
C21 C21 3.486(3) no 3_765
C22 F4 3.416(2) no 2_745
C22 F20 3.130(3) no 2_745
C24 F20 3.480(3) no 3_765
C27 F4 3.558(3) no 2_755
Zn1 H36 3.33(2) no .
Zn1 H36 3.33(2) no 3_755
Zn1 H37 3.28(2) no .
Zn1 H37 3.28(2) no 3_755
Zn1 H39 3.24(2) no .
Zn1 H39 3.24(2) no 3_755
Zn1 H40 3.30(3) no .
Zn1 H40 3.30(3) no 3_755
F5 H37 2.94(2) no .
F5 H39 3.41(2) no .
F5 H47 3.33(3) no .
F5 H48 3.04(3) no .
F20 H37 3.52(3) no .
O9 H36 2.79(2) no 3_755
O9 H37 2.59(3) no .
O9 H39 2.64(3) no .
O9 H40 3.03(2) no 3_755
O28 H36 2.81(2) no 3_755
O28 H40 2.38(2) no 3_755
N6 H33 3.26(2) no .
N6 H41 3.18(3) no .
N7 H10 3.42(2) no 2_655
N7 H38 3.14(3) no .
N7 H39 3.32(2) no 3_755
N7 H40 3.45(2) no .
N8 H10 2.49(2) no 2_655
N8 H37 3.08(2) no .
N31 H33 2.41(2) no .
N31 H39 3.09(3) no .
C2 H43 2.84(2) no 2_655
C2 H44 3.35(3) no .
C2 H45 2.64(2) no .
C2 H46 2.76(2) no .
C2 H47 3.40(3) no .
C2 H48 2.82(3) no .
C2 H49 2.75(3) no .
C2 H50 3.37(3) no .
C2 H51 2.68(3) no .
C2 H52 2.73(3) no .
C3 H40 3.56(2) no .
C3 H41 3.25(3) no .
C3 H42 3.24(2) no 2_655
C11 H33 2.61(2) no .
C11 H40 3.05(2) no .
C11 H42 2.68(3) no .
C11 H43 3.28(2) no .
C12 H10 3.25(2) no .
C12 H32 3.26(2) no .
C12 H41 3.26(3) no .
C12 H42 3.16(2) no .
C12 H42 3.38(2) no 2_655
C12 H43 3.19(2) no .
C12 H43 3.20(2) no 2_655
C12 H48 2.75(3) no .
C12 H49 2.94(3) no .
C12 H51 3.11(3) no .
C13 H10 2.89(2) no 2_655
C13 H34 3.22(2) no .
C13 H35 2.61(2) no .
C13 H37 3.02(2) no .
C13 H38 3.05(2) no .
C13 H39 3.10(3) no 3_755
C14 H32 3.24(2) no .
C14 H33 3.22(3) no .
C14 H34 3.21(2) no 2_645
C14 H35 3.13(3) no 2_645
C14 H38 3.52(3) no 2_645
C14 H42 2.74(3) no .
C14 H42 3.34(2) no 2_655
C14 H43 2.82(2) no .
C14 H51 3.30(2) no 2_645
C15 H10 3.28(2) no .
C15 H33 3.22(3) no .
C15 H34 2.73(3) no 2_645
C15 H35 2.75(3) no 2_645
C15 H40 3.46(2) no 2_655
C15 H43 2.86(2) no 2_655
C15 H45 2.95(2) no .
C15 H46 2.74(2) no .
C15 H52 3.15(3) no .
C16 H33 2.84(2) no .
C16 H39 3.03(2) no .
C16 H41 3.10(2) no .
C16 H42 3.21(3) no .
C16 H43 2.58(3) no .
C17 H10 2.62(2) no .
C17 H33 2.66(2) no .
C17 H40 2.74(2) no .
C17 H41 2.74(2) no .
C17 H51 3.41(3) no 2_645
C17 H52 3.43(2) no 2_645
C18 H10 3.36(2) no 2_655
C18 H36 3.07(2) no .
C19 H36 3.52(2) no 2_645
C19 H38 3.38(2) no 2_645
C19 H42 3.56(2) no 2_655
C19 H43 3.29(2) no 2_655
C21 H10 2.83(2) no 2_655
C21 H34 2.71(2) no .
C21 H35 3.24(2) no .
C21 H36 3.09(2) no .
C21 H51 3.41(3) no .
C22 H33 3.11(2) no .
C22 H36 3.38(2) no 3_755
C22 H40 3.02(2) no .
C23 H32 2.77(3) no .
C23 H33 2.68(2) no .
C23 H43 3.47(2) no 2_655
C24 H10 2.72(2) no 2_655
C24 H32 2.59(2) no 2_655
C24 H36 2.74(2) no .
C24 H38 2.73(2) no .
C25 H36 2.85(2) no 3_755
C25 H37 3.30(3) no .
C25 H39 3.30(3) no .
C25 H40 2.90(2) no 3_755
C26 H32 2.66(2) no .
C26 H47 2.61(3) no .
C26 H48 3.34(3) no .
C26 H49 2.77(3) no .
C26 H50 2.68(3) no .
C26 H51 3.36(3) no .
C26 H52 2.69(2) no .
C27 H32 3.43(2) no .
C27 H33 3.35(2) no .
C27 H43 2.89(2) no 2_655
C27 H44 2.69(2) no .
C27 H45 3.27(3) no .
C27 H46 2.65(3) no .
C27 H47 2.74(3) no .
C27 H48 2.64(3) no .
C27 H49 3.42(3) no .
C29 H33 2.57(2) no .
C29 H44 2.62(3) no .
C29 H45 2.62(3) no .
C29 H46 3.32(3) no .
C29 H50 2.66(3) no .
C29 H51 2.73(3) no .
C29 H52 3.37(3) no .
C30 H37 3.40(3) no .
H10 H34 3.45(3) no 2_645
H10 H35 3.34(3) no 2_645
H10 H36 3.26(3) no 2_645
H10 H38 3.15(3) no 2_645
H10 H42 2.65(3) no .
H10 H43 2.74(3) no .
H10 H51 2.74(3) no 2_645
H32 H34 2.59(3) no 2_645
H32 H35 2.64(4) no 2_645
H32 H40 3.18(3) no 2_655
H32 H43 3.19(3) no 2_655
H32 H44 3.56(4) no .
H32 H45 2.76(3) no .
H32 H46 2.21(3) no .
H32 H52 3.06(4) no .
H33 H40 3.29(3) no .
H33 H41 2.89(3) no .
H33 H42 3.34(3) no .
H33 H43 3.32(3) no .
H33 H47 3.53(3) no .
H33 H48 2.17(3) no .
H33 H49 2.68(3) no .
H33 H51 2.99(4) no .
H34 H36 3.55(3) no .
H34 H38 2.63(3) no .
H35 H36 2.53(3) no .
H35 H38 3.56(3) no .
H36 H39 2.74(4) no 3_755
H37 H38 2.56(4) no .
H37 H48 3.16(4) no .
H38 H51 3.33(4) no .
H39 H41 2.59(4) no .
H40 H42 3.54(3) no .
H40 H43 2.48(4) no .
H40 H52 3.46(4) no 2_645
H41 H42 2.61(3) no .
H43 H51 2.61(4) no 2_645
H43 H52 2.46(3) no 2_645
H44 H47 2.37(4) no .
H44 H48 3.49(4) no .
H44 H49 3.01(4) no .
H44 H50 2.51(4) no .
H44 H51 3.60(3) no .
H44 H52 2.97(3) no .
H45 H47 2.84(4) no .
H45 H48 3.55(4) no .
H45 H49 2.55(4) no .
H45 H50 3.52(4) no .
H45 H52 3.51(4) no .
H46 H47 3.48(4) no .
H46 H50 2.91(4) no .
H46 H51 3.56(4) no .
H46 H52 2.47(3) no .
H47 H50 2.53(4) no .
H47 H51 3.11(3) no .
H48 H50 2.86(4) no .
H48 H51 2.51(4) no .
H48 H52 3.59(4) no .
F4 H37 3.28(2) no 2_745
F4 H38 3.14(2) no 2_745
F4 H39 3.09(2) no 2_755
F4 H41 2.86(3) no 2_755
F4 H47 3.18(3) no 2_745
F4 H50 2.75(3) no 2_745
F4 H51 3.57(3) no 2_745
F5 H35 3.54(3) no 4_555
F5 H36 3.57(2) no 4_555
F5 H39 3.24(2) no 2_755
F20 H32 2.98(2) no 4_554
F20 H34 3.22(2) no 3_765
F20 H35 2.87(2) no 3_765
F20 H39 2.64(2) no 2_755
F20 H41 2.79(2) no 2_755
O9 H34 3.27(2) no 3_765
O28 H32 2.91(2) no 4_554
O28 H34 3.47(2) no 3_765
O28 H44 2.95(3) no 2_745
O28 H46 3.26(3) no 4_554
O28 H47 2.84(2) no 2_745
O28 H50 3.23(3) no 2_745
N6 H34 3.19(2) no 1_545
N6 H38 3.26(3) no 1_545
N7 H34 3.56(2) no 3_765
N8 H38 3.53(3) no 3_765
N31 H34 3.36(2) no 1_545
N31 H38 3.23(3) no 1_545
C2 H45 3.28(3) no 3_756
C3 H45 3.07(2) no 3_756
C11 H38 2.77(3) no 1_545
C11 H50 3.45(3) no 1_545
C12 H45 3.06(3) no 3_756
C13 H38 3.50(3) no 3_765
C14 H45 3.33(3) no 3_756
C15 H45 3.52(3) no 3_756
C15 H49 3.01(3) no 3_756
C16 H34 2.90(2) no 1_545
C16 H38 3.49(3) no 1_545
C18 H34 3.16(3) no 3_765
C19 H45 3.56(3) no 3_756
C19 H49 3.07(3) no 3_756
C22 H38 2.78(2) no 1_545
C24 H37 3.55(3) no 3_765
C24 H49 3.31(3) no 4_454
C25 H32 3.44(2) no 4_554
C25 H34 3.22(2) no 3_765
C25 H47 3.44(3) no 2_745
C26 H41 3.41(3) no 3_756
C26 H44 3.44(3) no 3_766
C26 H46 3.33(3) no 3_766
C26 H50 3.20(3) no 3_766
C26 H52 3.16(3) no 3_766
C27 H41 3.28(3) no 1_565
C27 H42 3.57(2) no 1_565
C27 H44 3.24(3) no 3_766
C27 H46 3.15(2) no 3_766
C29 H35 3.40(2) no 4_555
C30 H39 3.24(2) no 2_755
C30 H41 3.44(2) no 2_755
H32 F20 2.98(2) no 4_455
H32 O28 2.91(2) no 4_455
H32 C25 3.44(2) no 4_455
H32 H49 3.02(4) no 3_756
H33 H45 3.43(3) no 3_756
H34 F20 3.22(2) no 3_765
H34 O9 3.27(2) no 3_765
H34 O28 3.47(2) no 3_765
H34 N6 3.19(2) no 1_565
H34 N7 3.56(2) no 3_765
H34 N31 3.36(2) no 1_565
H34 C16 2.90(2) no 1_565
H34 C18 3.16(3) no 3_765
H34 C25 3.22(2) no 3_765
H34 H37 2.98(4) no 3_765
H34 H40 2.91(3) no 1_565
H35 F5 3.54(3) no 4_454
H35 F20 2.87(2) no 3_765
H35 C29 3.40(2) no 4_454
H35 H37 3.41(4) no 3_765
H35 H47 3.19(3) no 4_454
H35 H49 2.70(4) no 4_454
H36 F5 3.57(2) no 4_454
H36 H47 2.90(3) no 4_454
H37 F4 3.28(2) no 2_755
H37 C24 3.55(3) no 3_765
H37 H34 2.98(4) no 3_765
H37 H35 3.41(4) no 3_765
H38 F4 3.14(2) no 2_755
H38 N6 3.26(3) no 1_565
H38 N8 3.53(3) no 3_765
H38 N31 3.23(3) no 1_565
H38 C11 2.77(3) no 1_565
H38 C13 3.50(3) no 3_765
H38 C16 3.49(3) no 1_565
H38 C22 2.78(2) no 1_565
H38 H39 3.06(3) no 1_565
H38 H41 3.09(4) no 1_565
H39 F4 3.09(2) no 2_745
H39 F5 3.24(2) no 2_745
H39 F20 2.64(2) no 2_745
H39 C30 3.24(2) no 2_745
H39 H38 3.06(3) no 1_545
H40 H34 2.91(3) no 1_545
H41 F4 2.86(3) no 2_745
H41 F20 2.79(2) no 2_745
H41 C26 3.41(3) no 3_756
H41 C27 3.28(3) no 1_545
H41 C30 3.44(2) no 2_745
H41 H38 3.09(4) no 1_545
H41 H45 3.09(4) no 3_756
H41 H46 3.03(4) no 3_756
H41 H50 2.63(4) no 1_545
H41 H51 3.35(4) no 1_545
H41 H52 3.33(4) no 1_545
H42 C27 3.57(2) no 1_545
H42 H44 3.51(3) no 3_756
H42 H45 3.47(3) no 3_756
H42 H51 3.49(4) no 1_545
H42 H52 3.01(3) no 1_545
H44 O28 2.95(3) no 2_755
H44 C26 3.44(3) no 3_766
H44 C27 3.24(3) no 3_766
H44 H42 3.51(3) no 3_756
H44 H44 3.31(4) no 3_766
H44 H46 2.80(4) no 3_766
H44 H50 3.06(4) no 3_766
H44 H52 2.56(4) no 3_766
H45 C2 3.28(3) no 3_756
H45 C3 3.07(2) no 3_756
H45 C12 3.06(3) no 3_756
H45 C14 3.33(3) no 3_756
H45 C15 3.52(3) no 3_756
H45 C19 3.56(3) no 3_756
H45 H33 3.43(3) no 3_756
H45 H41 3.09(4) no 3_756
H45 H42 3.47(3) no 3_756
H45 H49 3.35(4) no 3_756
H45 H50 3.60(4) no 3_766
H45 H52 3.57(4) no 3_766
H46 O28 3.26(3) no 4_455
H46 C26 3.33(3) no 3_766
H46 C27 3.15(2) no 3_766
H46 H41 3.03(4) no 3_756
H46 H44 2.80(4) no 3_766
H46 H46 3.07(4) no 3_766
H46 H50 2.52(4) no 3_766
H46 H52 2.92(3) no 3_766
H47 F4 3.18(3) no 2_755
H47 O28 2.84(2) no 2_755
H47 C25 3.44(3) no 2_755
H47 H35 3.19(3) no 4_555
H47 H36 2.90(3) no 4_555
H49 C15 3.01(3) no 3_756
H49 C19 3.07(3) no 3_756
H49 C24 3.31(3) no 4_555
H49 H32 3.02(4) no 3_756
H49 H35 2.70(4) no 4_555
H49 H45 3.35(4) no 3_756
H50 F4 2.75(3) no 2_755
H50 O28 3.23(3) no 2_755
H50 C11 3.45(3) no 1_565
H50 C26 3.20(3) no 3_766
H50 H41 2.63(4) no 1_565
H50 H44 3.06(4) no 3_766
H50 H45 3.60(4) no 3_766
H50 H46 2.52(4) no 3_766
H51 F4 3.57(3) no 2_755
H51 H41 3.35(4) no 1_565
H51 H42 3.49(4) no 1_565
H52 C26 3.16(3) no 3_766
H52 H41 3.33(4) no 1_565
H52 H42 3.01(3) no 1_565
H52 H44 2.56(4) no 3_766
H52 H45 3.57(4) no 3_766
H52 H46 2.92(3) no 3_766

loop_
_geom_torsion_atom_site_label_1
_geom_torsion_atom_site_label_2
_geom_torsion_atom_site_label_3
_geom_torsion_atom_site_label_4
_geom_torsion
_geom_torsion_publ_flag
_geom_torsion_site_symmetry_1
_geom_torsion_site_symmetry_3
_geom_torsion_site_symmetry_4
O9 Zn1 N6 C16 150.53(12) no . . .
O9 Zn1 N6 C22 -30.26(10) no . . .
N6 Zn1 O9 C25 142.13(19) no . . .
O9 Zn1 N6 C16 29.47(12) no . 3_755 3_755
O9 Zn1 N6 C22 -149.74(10) no . 3_755 3_755
N6 Zn1 O9 C25 -37.87(19) no 3_755 . .
O9 Zn1 N7 C13 167.26(12) no . . .
O9 Zn1 N7 C18 -3.23(12) no . . .
N7 Zn1 O9 C25 -126.57(18) no . . .
O9 Zn1 N7 C13 12.74(12) no . 3_755 3_755
O9 Zn1 N7 C18 -176.77(12) no . 3_755 3_755
N7 Zn1 O9 C25 53.43(18) no 3_755 . .
O9 Zn1 N6 C16 -29.47(12) no 3_755 . .
O9 Zn1 N6 C22 149.74(10) no 3_755 . .
N6 Zn1 O9 C25 37.87(19) no . 3_755 3_755
O9 Zn1 N6 C16 -150.53(12) no 3_755 3_755 3_755
O9 Zn1 N6 C22 30.26(10) no 3_755 3_755 3_755
N6 Zn1 O9 C25 -142.13(19) no 3_755 3_755 3_755
O9 Zn1 N7 C13 -12.74(12) no 3_755 . .
O9 Zn1 N7 C18 176.77(12) no 3_755 . .
N7 Zn1 O9 C25 -53.43(18) no . 3_755 3_755
O9 Zn1 N7 C13 -167.26(12) no 3_755 3_755 3_755
O9 Zn1 N7 C18 3.23(12) no 3_755 3_755 3_755
N7 Zn1 O9 C25 126.57(18) no 3_755 3_755 3_755
N6 Zn1 N7 C13 -106.60(12) no . . .
N6 Zn1 N7 C18 82.92(12) no . . .
N7 Zn1 N6 C16 62.23(11) no . . .
N7 Zn1 N6 C22 -118.56(11) no . . .
N6 Zn1 N7 C13 -73.40(12) no . 3_755 3_755
N6 Zn1 N7 C18 97.08(12) no . 3_755 3_755
N7 Zn1 N6 C16 -117.77(11) no 3_755 . .
N7 Zn1 N6 C22 61.44(11) no 3_755 . .
N6 Zn1 N7 C13 73.40(12) no 3_755 . .
N6 Zn1 N7 C18 -97.08(12) no 3_755 . .
N7 Zn1 N6 C16 117.77(11) no . 3_755 3_755
N7 Zn1 N6 C22 -61.44(11) no . 3_755 3_755
N6 Zn1 N7 C13 106.60(12) no 3_755 3_755 3_755
N6 Zn1 N7 C18 -82.92(12) no 3_755 3_755 3_755
N7 Zn1 N6 C16 -62.23(11) no 3_755 3_755 3_755
N7 Zn1 N6 C22 118.56(11) no 3_755 3_755 3_755
Zn1 O9 C25 O28 -6.5(4) no . . .
Zn1 O9 C25 C30 172.35(15) no . . .
Zn1 N6 C16 N31 178.12(9) no . . .
Zn1 N6 C22 C11 -178.75(8) no . . .
C16 N6 C22 C11 0.61(18) no . . .
C22 N6 C16 N31 -1.22(18) no . . .
Zn1 N7 C13 N8 -171.33(10) no . . .
Zn1 N7 C18 C21 171.82(10) no . . .
C13 N7 C18 C21 -0.3(2) no . . .
C18 N7 C13 N8 0.7(2) no . . .
C13 N8 C21 C18 0.6(2) no . . .
C21 N8 C13 N7 -0.9(2) no . . .
C13 N8 C24 C19 91.7(2) no . . 2_655
C24 N8 C13 N7 -174.77(15) no . . .
C21 N8 C24 C19 -81.1(2) no . . 2_655
C24 N8 C21 C18 174.50(16) no . . .
C11 N31 C16 N6 1.37(18) no . . .
C16 N31 C11 C22 -0.93(17) no . . .
C11 N31 C17 C3 72.6(2) no . . .
C17 N31 C11 C22 -167.60(14) no . . .
C16 N31 C17 C3 -91.63(18) no . . .
C17 N31 C16 N6 167.91(14) no . . .
C12 C2 C15 C19 1.7(2) no . . .
C15 C2 C12 C3 -2.9(2) no . . .
C12 C2 C23 C26 -149.49(14) no . . .
C12 C2 C23 C27 90.29(17) no . . .
C12 C2 C23 C29 -29.36(19) no . . .
C23 C2 C12 C3 178.14(12) no . . .
C15 C2 C23 C26 31.6(2) no . . .
C15 C2 C23 C27 -88.61(17) no . . .
C15 C2 C23 C29 151.74(13) no . . .
C23 C2 C15 C19 -179.41(12) no . . .
C12 C3 C14 C19 0.2(2) no . . .
C14 C3 C12 C2 2.0(2) no . . .
C12 C3 C17 N31 1.1(2) no . . .
C17 C3 C12 C2 -176.03(13) no . . .
C14 C3 C17 N31 -176.99(13) no . . .
C17 C3 C14 C19 178.29(13) no . . .
N31 C11 C22 N6 0.21(18) no . . .
C3 C14 C19 C15 -1.4(2) no . . .
C3 C14 C19 C24 -179.09(13) no . . 2_645
C2 C15 C19 C14 0.4(2) no . . .
C2 C15 C19 C24 178.23(13) no . . 2_645
N7 C18 C21 N8 -0.2(2) no . . .
C14 C19 C24 N8 -4.2(2) no . 2_645 2_645
C15 C19 C24 N8 178.04(13) no . 2_645 2_645
O9 C25 C30 F4 134.81(18) no . . .
O9 C25 C30 F5 8.7(3) no . . .
O9 C25 C30 F20 -109.72(18) no . . .
O28 C25 C30 F4 -46.1(2) no . . .
O28 C25 C30 F5 -172.27(17) no . . .
O28 C25 C30 F20 69.4(2) no . . .
